data_1554328
loop_
_publ_author_name
'Chen, Mintao'
'Wei, Yin'
'Shi, Min'

_publ_section_title
;
 A facile method for the synthesis of
 trifluoromethylthio-/chloro-homoallylic alcohols from
 methylenecyclopropanes
;
_journal_issue 13
_journal_name_full 'Organic Chemistry Frontiers'
_journal_page_first 2030
_journal_paper_doi 10.1039/C8QO00386F
_journal_volume 5
_journal_year 2018
_chemical_formula_sum 'C16 H15 Cl O'
_chemical_formula_weight 258.73
_space_group_crystal_system orthorhombic
_space_group_IT_number 60
_space_group_name_Hall '-P 2n 2ab'
_space_group_name_H-M_alt 'P b c n'
_atom_sites_solution_hydrogens geom
_audit_creation_method SHELXL-2013
_audit_update_record
;
2017-12-21 deposited with the CCDC.
2018-05-14 downloaded from the CCDC.
;
_cell_angle_alpha 90
_cell_angle_beta 90
_cell_angle_gamma 90
_cell_formula_units_Z 8
_cell_length_a 57.5837(19)
_cell_length_b 5.8021(2)
_cell_length_c 8.0527(3)
_cell_measurement_reflns_used 9901
_cell_measurement_temperature 296(2)
_cell_measurement_theta_max 46.290
_cell_measurement_theta_min 4.952
_cell_volume 2690.46(16)
_computing_cell_refinement 'Bruker SAINT'
_computing_data_collection 'Bruker APEX2'
_computing_data_reduction 'Bruker SAINT'
_computing_molecular_graphics 'Bruker SHELXTL'
_computing_publication_material 'Bruker SHELXTL'
_computing_structure_refinement 'SHELXL-2013 (Sheldrick, 2013)'
_computing_structure_solution 'SHELXS-97 (Sheldrick 2008)'
_diffrn_ambient_temperature 296(2)
_diffrn_measured_fraction_theta_full 0.811
_diffrn_measured_fraction_theta_max 0.997
_diffrn_measurement_device_type 'Bruker APEX-II CCD'
_diffrn_measurement_method '\f and \w scans'
_diffrn_radiation_type MoK\a
_diffrn_radiation_wavelength 0.71073
_diffrn_reflns_av_R_equivalents 0.0886
_diffrn_reflns_av_unetI/netI 0.0212
_diffrn_reflns_Laue_measured_fraction_full 0.811
_diffrn_reflns_Laue_measured_fraction_max 0.997
_diffrn_reflns_limit_h_max 64
_diffrn_reflns_limit_h_min -64
_diffrn_reflns_limit_k_max 6
_diffrn_reflns_limit_k_min -6
_diffrn_reflns_limit_l_max 8
_diffrn_reflns_limit_l_min -8
_diffrn_reflns_number 74652
_diffrn_reflns_point_group_measured_fraction_full 0.811
_diffrn_reflns_point_group_measured_fraction_max 0.997
_diffrn_reflns_theta_full 25.242
_diffrn_reflns_theta_max 23.367
_diffrn_reflns_theta_min 2.830
_exptl_absorpt_coefficient_mu 0.269
_exptl_absorpt_correction_T_max 0.7456
_exptl_absorpt_correction_T_min 0.5892
_exptl_absorpt_correction_type multi-scan
_exptl_absorpt_process_details sadabs
_exptl_crystal_colour colorless
_exptl_crystal_density_diffrn 1.277
_exptl_crystal_description prismatic
_exptl_crystal_F_000 1088
_exptl_crystal_size_max 0.220
_exptl_crystal_size_mid 0.200
_exptl_crystal_size_min 0.100
_refine_diff_density_max 0.376
_refine_diff_density_min -0.342
_refine_diff_density_rms 0.037
_refine_ls_extinction_coef 0.0060(11)
_refine_ls_extinction_expression Fc^*^=kFc[1+0.001xFc^2^\l^3^/sin(2\q)]^-1/4^
_refine_ls_extinction_method SHELXL
_refine_ls_goodness_of_fit_ref 1.067
_refine_ls_hydrogen_treatment constr
_refine_ls_matrix_type full
_refine_ls_number_parameters 165
_refine_ls_number_reflns 1959
_refine_ls_number_restraints 2
_refine_ls_restrained_S_all 1.067
_refine_ls_R_factor_all 0.0589
_refine_ls_R_factor_gt 0.0509
_refine_ls_shift/su_max 0.001
_refine_ls_shift/su_mean 0.000
_refine_ls_structure_factor_coef Fsqd
_refine_ls_weighting_details 'w=1/[\s^2^(Fo^2^)+(0.0439P)^2^+2.2919P] where P=(Fo^2^+2Fc^2^)/3'
_refine_ls_weighting_scheme calc
_refine_ls_wR_factor_gt 0.1230
_refine_ls_wR_factor_ref 0.1297
_reflns_Friedel_coverage 0.000
_reflns_number_gt 1676
_reflns_number_total 1959
_reflns_threshold_expression 'I > 2\s(I)'
_cod_data_source_file c8qo00386f2.cif
_cod_data_source_block mo_d8v17408_0m
_cod_database_code 1554328
_shelx_space_group_comment
; 
The symmetry employed for this shelxl refinement is uniquely defined 
by the following loop, which should always be used as a source of 
symmetry information in preference to the above space-group names. 
They are only intended as comments. 
;
_shelx_estimated_absorpt_t_min 0.943
_shelx_estimated_absorpt_t_max 0.974
_shelxl_version_number 2013-4

loop_
_space_group_symop_operation_xyz
'x, y, z'
'-x+1/2, -y+1/2, z+1/2'
'-x, y, -z+1/2'
'x+1/2, -y+1/2, -z'
'-x, -y, -z'
'x-1/2, y-1/2, -z-1/2'
'x, -y, z-1/2'
'-x-1/2, y-1/2, z'

loop_
_atom_site_label
_atom_site_type_symbol
_atom_site_fract_x
_atom_site_fract_y
_atom_site_fract_z
_atom_site_U_iso_or_equiv
_atom_site_adp_type
_atom_site_occupancy
_atom_site_site_symmetry_order
_atom_site_calc_flag
_atom_site_refinement_flags_posn
_atom_site_refinement_flags_adp
Cl1 Cl 0.57415(2) 0.4832(2) 0.67384(15) 0.1100(5) Uani 1 1 d . .
O1 O 0.50386(3) 0.7987(5) 0.5822(4) 0.1007(9) Uani 1 1 d D .
H1 H 0.5051 0.9304 0.6179 0.151 Uiso 1 1 calc DR U
C1 C 0.68997(5) 0.9061(5) 0.1818(4) 0.0700(9) Uani 1 1 d . .
H1A H 0.6805 1.0188 0.1351 0.084 Uiso 1 1 calc R U
C2 C 0.71303(5) 0.8931(6) 0.1344(4) 0.0786(9) Uani 1 1 d . .
H2 H 0.7189 0.9968 0.0568 0.094 Uiso 1 1 calc R U
C3 C 0.72723(5) 0.7302(6) 0.2002(4) 0.0725(9) Uani 1 1 d . .
H3 H 0.7427 0.7216 0.1683 0.087 Uiso 1 1 calc R U
C4 C 0.71848(5) 0.5803(6) 0.3129(4) 0.0844(11) Uani 1 1 d . .
H4 H 0.7281 0.4678 0.3582 0.101 Uiso 1 1 calc R U
C5 C 0.69540(5) 0.5920(6) 0.3616(4) 0.0761(9) Uani 1 1 d . .
H5 H 0.6898 0.4876 0.4394 0.091 Uiso 1 1 calc R U
C6 C 0.68071(4) 0.7561(5) 0.2965(3) 0.0518(7) Uani 1 1 d . .
C7 C 0.65595(4) 0.7759(5) 0.3518(3) 0.0503(6) Uani 1 1 d . .
C8 C 0.64499(4) 0.6060(5) 0.4431(4) 0.0621(8) Uani 1 1 d . .
H8 H 0.6532 0.4736 0.4705 0.075 Uiso 1 1 calc R U
C9 C 0.62219(4) 0.6261(5) 0.4952(4) 0.0638(8) Uani 1 1 d . .
H9 H 0.6154 0.5072 0.5557 0.077 Uiso 1 1 calc R U
C10 C 0.60928(4) 0.8215(5) 0.4583(3) 0.0519(7) Uani 1 1 d . .
C11 C 0.62026(5) 0.9917(5) 0.3673(4) 0.0649(8) Uani 1 1 d . .
H11 H 0.6121 1.1247 0.3403 0.078 Uiso 1 1 calc R U
C12 C 0.64299(5) 0.9703(5) 0.3154(4) 0.0663(8) Uani 1 1 d . .
H12 H 0.6497 1.0890 0.2546 0.080 Uiso 1 1 calc R U
C13 C 0.58515(4) 0.8681(5) 0.5081(4) 0.0614(8) Uani 1 1 d . .
H13 H 0.5800 1.0118 0.4727 0.074 Uiso 1 1 calc R U
C14 C 0.56912(4) 0.7535(5) 0.5914(4) 0.0611(8) Uani 1 1 d . .
C15 C 0.54528(5) 0.8409(6) 0.6299(4) 0.0731(9) Uani 1 1 d . .
H15A H 0.5444 1.0020 0.5983 0.088 Uiso 1 1 calc R U
H15B H 0.5428 0.8317 0.7488 0.088 Uiso 1 1 calc R U
C16 C 0.52626(4) 0.7105(6) 0.5430(5) 0.0827(10) Uani 1 1 d . .
H16A H 0.5287 0.7196 0.4239 0.099 Uiso 1 1 calc R U
H16B H 0.5270 0.5494 0.5748 0.099 Uiso 1 1 calc R U

loop_
_atom_site_aniso_label
_atom_site_aniso_U_11
_atom_site_aniso_U_22
_atom_site_aniso_U_33
_atom_site_aniso_U_23
_atom_site_aniso_U_13
_atom_site_aniso_U_12
Cl1 0.0673(5) 0.1166(8) 0.1461(10) 0.0657(7) 0.0217(5) 0.0127(5)
O1 0.0467(12) 0.1161(19) 0.139(2) -0.0087(18) 0.0108(13) 0.0040(12)
C1 0.0525(16) 0.074(2) 0.084(2) 0.0162(18) 0.0009(15) 0.0002(14)
C2 0.0565(17) 0.084(2) 0.095(2) 0.014(2) 0.0079(17) -0.0088(17)
C3 0.0507(16) 0.091(2) 0.075(2) -0.0096(19) 0.0053(15) 0.0026(17)
C4 0.0629(18) 0.103(3) 0.088(2) 0.019(2) 0.0121(17) 0.0282(18)
C5 0.0645(18) 0.084(2) 0.080(2) 0.0216(19) 0.0146(16) 0.0194(17)
C6 0.0470(14) 0.0587(16) 0.0496(14) -0.0031(13) -0.0033(11) 0.0021(12)
C7 0.0466(13) 0.0542(15) 0.0501(14) -0.0020(13) -0.0041(11) 0.0017(12)
C8 0.0544(15) 0.0486(15) 0.083(2) 0.0080(15) 0.0002(14) 0.0055(13)
C9 0.0540(15) 0.0503(16) 0.087(2) 0.0072(16) 0.0071(15) -0.0014(13)
C10 0.0478(14) 0.0518(15) 0.0562(16) -0.0052(13) -0.0023(12) 0.0007(12)
C11 0.0565(15) 0.0648(17) 0.0733(19) 0.0133(16) 0.0007(14) 0.0136(15)
C12 0.0579(16) 0.0665(19) 0.0744(19) 0.0191(16) 0.0082(14) 0.0069(15)
C13 0.0506(15) 0.0565(16) 0.0770(19) -0.0062(15) -0.0026(14) 0.0045(13)
C14 0.0499(15) 0.0669(18) 0.0665(17) -0.0041(15) -0.0005(13) 0.0004(14)
C15 0.0541(16) 0.082(2) 0.084(2) -0.0115(18) 0.0099(15) 0.0010(15)
C16 0.0458(15) 0.094(2) 0.108(3) -0.010(2) 0.0013(16) 0.0037(16)

loop_
_atom_type_symbol
_atom_type_description
_atom_type_scat_dispersion_real
_atom_type_scat_dispersion_imag
_atom_type_scat_source
C C 0.0033 0.0016 'International Tables Vol C Tables 4.2.6.8 and 6.1.1.4'
H H 0.0000 0.0000 'International Tables Vol C Tables 4.2.6.8 and 6.1.1.4'
O O 0.0106 0.0060 'International Tables Vol C Tables 4.2.6.8 and 6.1.1.4'
Cl Cl 0.1484 0.1585 'International Tables Vol C Tables 4.2.6.8 and 6.1.1.4'

loop_
_geom_angle_atom_site_label_1
_geom_angle_atom_site_label_2
_geom_angle_atom_site_label_3
_geom_angle
C16 O1 H1 109.5
C6 C1 C2 121.5(3)
C6 C1 H1A 119.3
C2 C1 H1A 119.3
C3 C2 C1 120.6(3)
C3 C2 H2 119.7
C1 C2 H2 119.7
C4 C3 C2 119.0(3)
C4 C3 H3 120.5
C2 C3 H3 120.5
C3 C4 C5 121.0(3)
C3 C4 H4 119.5
C5 C4 H4 119.5
C6 C5 C4 121.0(3)
C6 C5 H5 119.5
C4 C5 H5 119.5
C1 C6 C5 117.0(2)
C1 C6 C7 121.3(2)
C5 C6 C7 121.7(2)
C8 C7 C12 116.6(2)
C8 C7 C6 122.5(2)
C12 C7 C6 120.9(2)
C7 C8 C9 122.3(3)
C7 C8 H8 118.8
C9 C8 H8 118.8
C8 C9 C10 120.8(3)
C8 C9 H9 119.6
C10 C9 H9 119.6
C11 C10 C9 116.9(2)
C11 C10 C13 116.4(2)
C9 C10 C13 126.7(3)
C12 C11 C10 122.0(3)
C12 C11 H11 119.0
C10 C11 H11 119.0
C11 C12 C7 121.4(3)
C11 C12 H12 119.3
C7 C12 H12 119.3
C14 C13 C10 134.9(3)
C14 C13 H13 112.5
C10 C13 H13 112.5
C13 C14 C15 125.2(3)
C13 C14 Cl1 122.4(2)
C15 C14 Cl1 112.4(2)
C14 C15 C16 113.7(3)
C14 C15 H15A 108.8
C16 C15 H15A 108.8
C14 C15 H15B 108.8
C16 C15 H15B 108.8
H15A C15 H15B 107.7
O1 C16 C15 112.1(3)
O1 C16 H16A 109.2
C15 C16 H16A 109.2
O1 C16 H16B 109.2
C15 C16 H16B 109.2
H16A C16 H16B 107.9

loop_
_geom_bond_atom_site_label_1
_geom_bond_atom_site_label_2
_geom_bond_distance
Cl1 C14 1.728(3)
O1 C16 1.423(3)
O1 H1 0.8200
C1 C6 1.377(4)
C1 C2 1.384(4)
C1 H1A 0.9300
C2 C3 1.357(4)
C2 H2 0.9300
C3 C4 1.354(4)
C3 H3 0.9300
C4 C5 1.387(4)
C4 H4 0.9300
C5 C6 1.377(4)
C5 H5 0.9300
C6 C7 1.498(3)
C7 C8 1.382(4)
C7 C12 1.384(4)
C8 C9 1.383(4)
C8 H8 0.9300
C9 C10 1.388(4)
C9 H9 0.9300
C10 C11 1.382(4)
C10 C13 1.472(3)
C11 C12 1.379(4)
C11 H11 0.9300
C12 H12 0.9300
C13 C14 1.320(4)
C13 H13 0.9300
C14 C15 1.496(4)
C15 C16 1.504(4)
C15 H15A 0.9700
C15 H15B 0.9700
C16 H16A 0.9700
C16 H16B 0.9700

loop_
_geom_torsion_atom_site_label_1
_geom_torsion_atom_site_label_2
_geom_torsion_atom_site_label_3
_geom_torsion_atom_site_label_4
_geom_torsion
C6 C1 C2 C3 0.1(5)
C1 C2 C3 C4 0.1(5)
C2 C3 C4 C5 -0.2(5)
C3 C4 C5 C6 0.2(6)
C2 C1 C6 C5 -0.2(5)
C2 C1 C6 C7 177.9(3)
C4 C5 C6 C1 0.0(5)
C4 C5 C6 C7 -178.0(3)
C1 C6 C7 C8 168.2(3)
C5 C6 C7 C8 -13.8(4)
C1 C6 C7 C12 -12.9(4)
C5 C6 C7 C12 165.1(3)
C12 C7 C8 C9 0.5(4)
C6 C7 C8 C9 179.4(3)
C7 C8 C9 C10 -0.5(5)
C8 C9 C10 C11 0.3(4)
C8 C9 C10 C13 -178.7(3)
C9 C10 C11 C12 -0.1(4)
C13 C10 C11 C12 179.0(3)
C10 C11 C12 C7 0.1(5)
C8 C7 C12 C11 -0.3(4)
C6 C7 C12 C11 -179.2(3)
C11 C10 C13 C14 179.3(3)
C9 C10 C13 C14 -1.7(5)
C10 C13 C14 C15 178.9(3)
C10 C13 C14 Cl1 0.8(5)
C13 C14 C15 C16 113.2(4)
Cl1 C14 C15 C16 -68.6(3)
C14 C15 C16 O1 -179.9(3)
